data_7055552
loop_
_publ_author_name
'Zhang, Ruimin'
'Wang, Mingliang'
'Sun, Hao'
'Khan, Arshad'
'Usman, Rabia'
'Wang, Shengzhi'
'Gu, Xiantao'
'Wang, Jia'
'Xu, Chunxiang'

_publ_section_title
;
 Effect of configurational isomerism and polymorphism on chalcone
 fluorescent properties
;
_journal_issue 7
_journal_name_full 'New J. Chem.'
_journal_page_first 6441
_journal_paper_doi 10.1039/C6NJ00976J
_journal_volume 40
_journal_year 2016
_chemical_formula_moiety 'C26 H18 O2'
_chemical_formula_sum 'C26 H18 O2'
_chemical_formula_weight 362.40
_space_group_crystal_system monoclinic
_space_group_IT_number 15
_space_group_name_Hall '-C 2yc'
_space_group_name_H-M_alt 'C 1 2/c 1'
_symmetry_space_group_name_Hall '-C 2yc'
_symmetry_space_group_name_H-M 'C 1 2/c 1'
_atom_sites_solution_hydrogens geom
_audit_creation_method SHELXL-2014/7
_audit_update_record
;
2016-05-02 deposited with the CCDC.
2016-05-11 downloaded from the CCDC.
;
_cell_angle_alpha 90
_cell_angle_beta 91.25(3)
_cell_angle_gamma 90
_cell_formula_units_Z 8
_cell_length_a 29.981(6)
_cell_length_b 5.7400(11)
_cell_length_c 21.533(4)
_cell_measurement_reflns_used 3381
_cell_measurement_temperature 293(2)
_cell_measurement_theta_max 25.371
_cell_measurement_theta_min 1.359
_cell_volume 3704.8(12)
_computing_cell_refinement 'CAD4 Express (Enraf Nonius, 1994)'
_computing_data_collection 'CAD4 Express (Enraf Nonius, 1994)'
_computing_data_reduction 'WinGX publication routines (Farrugia, 1998)'
_computing_molecular_graphics 'Ortep-3 for Windows (Farrugia, 1997)'
_computing_publication_material 'WinGX publication routines (Farrugia, 1998)'
_computing_structure_refinement 'SHELXL-2014/7 (Sheldrick, 2014)'
_computing_structure_solution ??
_diffrn_ambient_temperature 293(2)
_diffrn_measured_fraction_theta_full 1.000
_diffrn_measured_fraction_theta_max 1.000
_diffrn_measurement_device_type 'Nonius CAD4'
_diffrn_measurement_method \w/2\q
_diffrn_radiation_type MoK\a
_diffrn_radiation_wavelength 0.71073
_diffrn_reflns_av_unetI/netI 0.0701
_diffrn_reflns_Laue_measured_fraction_full 1.000
_diffrn_reflns_Laue_measured_fraction_max 1.000
_diffrn_reflns_limit_h_max 36
_diffrn_reflns_limit_h_min 0
_diffrn_reflns_limit_k_max 6
_diffrn_reflns_limit_k_min 0
_diffrn_reflns_limit_l_max 25
_diffrn_reflns_limit_l_min -25
_diffrn_reflns_number 3382
_diffrn_reflns_point_group_measured_fraction_full 1.000
_diffrn_reflns_point_group_measured_fraction_max 1.000
_diffrn_reflns_theta_full 25.242
_diffrn_reflns_theta_max 25.371
_diffrn_reflns_theta_min 1.359
_exptl_absorpt_coefficient_mu 0.081
_exptl_absorpt_correction_T_max 0.992
_exptl_absorpt_correction_T_min 0.981
_exptl_absorpt_correction_type psi-scan
_exptl_crystal_colour orange
_exptl_crystal_density_diffrn 1.299
_exptl_crystal_description rodlike
_exptl_crystal_F_000 1520
_exptl_crystal_size_max 0.300
_exptl_crystal_size_mid 0.200
_exptl_crystal_size_min 0.100
_refine_diff_density_max 0.172
_refine_diff_density_min -0.178
_refine_diff_density_rms 0.045
_refine_ls_extinction_method none
_refine_ls_goodness_of_fit_ref 1.010
_refine_ls_hydrogen_treatment constr
_refine_ls_matrix_type full
_refine_ls_number_parameters 253
_refine_ls_number_reflns 3382
_refine_ls_number_restraints 0
_refine_ls_restrained_S_all 1.010
_refine_ls_R_factor_all 0.1849
_refine_ls_R_factor_gt 0.0871
_refine_ls_shift/su_max 0.000
_refine_ls_shift/su_mean 0.000
_refine_ls_structure_factor_coef Fsqd
_refine_ls_weighting_details 'w=1/[\s^2^(Fo^2^)+(0.0600P)^2^+5.0000P] where P=(Fo^2^+2Fc^2^)/3'
_refine_ls_weighting_scheme calc
_refine_ls_wR_factor_gt 0.1647
_refine_ls_wR_factor_ref 0.2040
_reflns_Friedel_coverage 0.000
_reflns_number_gt 1439
_reflns_number_total 3381
_reflns_threshold_expression 'I > 2\s(I)'
_cod_data_source_file c6nj00976j2.cif
_cod_data_source_block X
_cod_depositor_comments 'Adding full bibliography for 7055550--7055554.cif.'
_cod_original_cell_volume 3704.8(13)
_cod_database_code 7055552
_shelx_shelxl_version_number 2014/7
_shelx_space_group_comment
;
The symmetry employed for this shelxl refinement is uniquely defined
by the following loop, which should always be used as a source of
symmetry information in preference to the above space-group names.
They are only intended as comments.
;
_shelx_estimated_absorpt_t_min 0.976
_shelx_estimated_absorpt_t_max 0.992

loop_
_space_group_symop_operation_xyz
'x, y, z'
'-x, y, -z+1/2'
'x+1/2, y+1/2, z'
'-x+1/2, y+1/2, -z+1/2'
'-x, -y, -z'
'x, -y, z-1/2'
'-x+1/2, -y+1/2, -z'
'x+1/2, -y+1/2, z-1/2'

loop_
_atom_site_label
_atom_site_type_symbol
_atom_site_fract_x
_atom_site_fract_y
_atom_site_fract_z
_atom_site_U_iso_or_equiv
_atom_site_adp_type
_atom_site_occupancy
_atom_site_site_symmetry_order
_atom_site_calc_flag
_atom_site_refinement_flags_posn
_atom_site_refinement_flags_adp
O1 O 0.76229(9) 0.7787(6) 0.34056(14) 0.0817(10) Uani 1 1 d . .
O2 O 0.91170(12) 0.5034(7) 0.1558(2) 0.1171(15) Uani 1 1 d . .
C1 C 0.75874(17) 0.9635(9) 0.3835(3) 0.109(2) Uani 1 1 d . .
H1A H 0.7326 0.9415 0.4079 0.164 Uiso 1 1 calc R U
H1B H 0.7847 0.9659 0.4103 0.164 Uiso 1 1 calc R U
H1C H 0.7564 1.1085 0.3615 0.164 Uiso 1 1 calc R U
C2 C 0.79738(13) 0.7763(8) 0.30103(18) 0.0542(11) Uani 1 1 d . .
C3 C 0.82915(14) 0.9517(8) 0.2994(2) 0.0686(13) Uani 1 1 d . .
H3A H 0.8266 1.0825 0.3246 0.082 Uiso 1 1 calc R U
C4 C 0.86497(14) 0.9292(8) 0.2595(2) 0.0690(13) Uani 1 1 d . .
H4A H 0.8863 1.0467 0.2581 0.083 Uiso 1 1 calc R U
C5 C 0.86926(12) 0.7380(8) 0.22236(19) 0.0585(11) Uani 1 1 d . .
C6 C 0.83659(13) 0.5593(8) 0.22472(18) 0.0615(12) Uani 1 1 d . .
H6A H 0.8390 0.4265 0.2003 0.074 Uiso 1 1 calc R U
C7 C 0.80132(13) 0.5865(8) 0.26387(19) 0.0581(11) Uani 1 1 d . .
H7A H 0.7795 0.4714 0.2649 0.070 Uiso 1 1 calc R U
C8 C 0.90725(15) 0.6975(9) 0.1795(2) 0.0728(14) Uani 1 1 d . .
C9 C 0.94062(14) 0.8800(8) 0.1719(2) 0.0655(13) Uani 1 1 d . .
H9A H 0.9376 1.0198 0.1933 0.079 Uiso 1 1 calc R U
C10 C 0.97520(13) 0.8508(8) 0.13535(19) 0.0654(13) Uani 1 1 d . .
H10A H 0.9762 0.7118 0.1133 0.078 Uiso 1 1 calc R U
C11 C 1.01186(13) 1.0130(9) 0.12600(18) 0.0600(12) Uani 1 1 d . .
C12 C 1.01677(15) 1.2062(9) 0.1633(2) 0.0679(13) Uani 1 1 d . .
H12A H 0.9952 1.2362 0.1926 0.081 Uiso 1 1 calc R U
C13 C 1.05212(15) 1.3564(9) 0.1589(2) 0.0752(14) Uani 1 1 d . .
H13A H 1.0546 1.4830 0.1857 0.090 Uiso 1 1 calc R U
C14 C 1.08462(14) 1.3187(9) 0.1138(2) 0.0648(13) Uani 1 1 d . .
C15 C 1.07966(13) 1.1314(8) 0.07377(18) 0.0554(11) Uani 1 1 d . .
C16 C 1.12256(16) 1.4711(10) 0.1091(2) 0.0874(16) Uani 1 1 d . .
H16A H 1.1261 1.5952 0.1365 0.105 Uiso 1 1 calc R U
C17 C 1.15250(17) 1.4337(10) 0.0654(3) 0.0909(17) Uani 1 1 d . .
H17A H 1.1766 1.5348 0.0630 0.109 Uiso 1 1 calc R U
C18 C 1.14923(14) 1.2467(10) 0.0226(2) 0.0714(14) Uani 1 1 d . .
C19 C 1.11185(13) 1.0931(9) 0.0256(2) 0.0648(13) Uani 1 1 d . .
C20 C 1.18023(16) 1.2056(13) -0.0235(3) 0.102(2) Uani 1 1 d . .
H20A H 1.2052 1.3008 -0.0260 0.123 Uiso 1 1 calc R U
C21 C 1.17439(19) 1.0244(13) -0.0657(3) 0.106(2) Uani 1 1 d . .
H21A H 1.1952 1.0030 -0.0965 0.127 Uiso 1 1 calc R U
C22 C 1.13852(15) 0.8763(11) -0.0628(2) 0.0882(17) Uani 1 1 d . .
H22A H 1.1353 0.7550 -0.0912 0.106 Uiso 1 1 calc R U
C23 C 1.10676(15) 0.9088(10) -0.0169(2) 0.0703(13) Uani 1 1 d . .
C24 C 1.06869(14) 0.7602(9) -0.0120(2) 0.0707(13) Uani 1 1 d . .
H24A H 1.0648 0.6392 -0.0404 0.085 Uiso 1 1 calc R U
C25 C 1.03829(14) 0.7903(9) 0.03240(19) 0.0675(13) Uani 1 1 d . .
H25A H 1.0141 0.6892 0.0342 0.081 Uiso 1 1 calc R U
C26 C 1.04239(13) 0.9746(8) 0.07693(19) 0.0602(12) Uani 1 1 d . .

loop_
_atom_site_aniso_label
_atom_site_aniso_U_11
_atom_site_aniso_U_22
_atom_site_aniso_U_33
_atom_site_aniso_U_23
_atom_site_aniso_U_13
_atom_site_aniso_U_12
O1 0.0561(19) 0.109(3) 0.081(2) -0.008(2) 0.0274(17) 0.0006(19)
O2 0.098(3) 0.096(3) 0.160(4) -0.047(3) 0.069(3) -0.027(2)
C1 0.106(4) 0.102(4) 0.122(5) -0.047(4) 0.065(4) 0.000(3)
C2 0.042(2) 0.066(3) 0.055(2) -0.001(2) 0.008(2) -0.005(2)
C3 0.055(3) 0.070(3) 0.081(3) -0.013(3) 0.018(2) 0.010(3)
C4 0.063(3) 0.062(3) 0.083(3) -0.007(3) 0.025(3) -0.001(3)
C5 0.038(2) 0.072(3) 0.066(3) -0.015(3) 0.012(2) -0.003(2)
C6 0.062(3) 0.065(3) 0.058(3) -0.015(2) 0.012(2) -0.002(2)
C7 0.049(3) 0.059(3) 0.066(3) -0.006(2) 0.003(2) -0.013(2)
C8 0.067(3) 0.069(3) 0.082(3) -0.015(3) 0.022(3) -0.014(3)
C9 0.061(3) 0.061(3) 0.075(3) -0.005(2) 0.020(2) -0.001(2)
C10 0.060(3) 0.079(3) 0.057(3) -0.004(2) 0.012(2) -0.001(3)
C11 0.039(2) 0.090(3) 0.051(2) 0.005(3) 0.003(2) -0.003(2)
C12 0.056(3) 0.094(4) 0.054(3) 0.002(3) 0.005(2) 0.001(3)
C13 0.066(3) 0.092(4) 0.068(3) -0.011(3) -0.007(3) -0.013(3)
C14 0.052(3) 0.088(4) 0.054(3) 0.007(3) -0.007(2) -0.010(3)
C15 0.042(2) 0.073(3) 0.050(2) 0.018(2) -0.008(2) -0.007(2)
C16 0.070(3) 0.105(4) 0.086(4) 0.013(3) -0.013(3) -0.028(3)
C17 0.068(3) 0.103(5) 0.101(4) 0.032(4) -0.007(3) -0.031(3)
C18 0.046(3) 0.099(4) 0.069(3) 0.020(3) -0.001(2) -0.023(3)
C19 0.042(3) 0.091(4) 0.062(3) 0.025(3) 0.000(2) 0.001(3)
C20 0.058(3) 0.163(6) 0.086(4) 0.044(4) 0.019(3) -0.015(4)
C21 0.076(4) 0.161(6) 0.082(4) 0.024(4) 0.036(3) -0.003(4)
C22 0.063(3) 0.142(5) 0.060(3) 0.015(3) 0.016(3) -0.008(3)
C23 0.056(3) 0.105(4) 0.050(3) 0.009(3) 0.006(2) -0.001(3)
C24 0.051(3) 0.093(4) 0.067(3) -0.003(3) 0.006(2) 0.004(3)
C25 0.050(3) 0.088(4) 0.064(3) -0.001(3) 0.009(2) -0.007(3)
C26 0.042(2) 0.082(3) 0.056(3) 0.008(3) -0.001(2) 0.005(2)

loop_
_atom_type_symbol
_atom_type_description
_atom_type_scat_dispersion_real
_atom_type_scat_dispersion_imag
_atom_type_scat_source
C C 0.0033 0.0016 'International Tables Vol C Tables 4.2.6.8 and 6.1.1.4'
H H 0.0000 0.0000 'International Tables Vol C Tables 4.2.6.8 and 6.1.1.4'
O O 0.0106 0.0060 'International Tables Vol C Tables 4.2.6.8 and 6.1.1.4'

loop_
_geom_angle_atom_site_label_1
_geom_angle_atom_site_label_2
_geom_angle_atom_site_label_3
_geom_angle
C2 O1 C1 119.0(4)
O1 C1 H1A 109.5
O1 C1 H1B 109.5
H1A C1 H1B 109.5
O1 C1 H1C 109.5
H1A C1 H1C 109.5
H1B C1 H1C 109.5
C7 C2 O1 116.9(4)
C7 C2 C3 119.9(4)
O1 C2 C3 123.1(4)
C2 C3 C4 119.1(4)
C2 C3 H3A 120.5
C4 C3 H3A 120.5
C5 C4 C3 121.2(4)
C5 C4 H4A 119.4
C3 C4 H4A 119.4
C4 C5 C6 119.1(4)
C4 C5 C8 124.6(4)
C6 C5 C8 116.3(4)
C7 C6 C5 118.7(4)
C7 C6 H6A 120.7
C5 C6 H6A 120.7
C2 C7 C6 122.0(4)
C2 C7 H7A 119.0
C6 C7 H7A 119.0
O2 C8 C9 121.4(4)
O2 C8 C5 119.0(4)
C9 C8 C5 119.3(4)
C10 C9 C8 121.5(4)
C10 C9 H9A 119.3
C8 C9 H9A 119.3
C9 C10 C11 127.1(4)
C9 C10 H10A 116.5
C11 C10 H10A 116.5
C12 C11 C26 119.6(4)
C12 C11 C10 120.4(4)
C26 C11 C10 120.0(4)
C13 C12 C11 122.7(4)
C13 C12 H12A 118.7
C11 C12 H12A 118.7
C12 C13 C14 119.9(5)
C12 C13 H13A 120.0
C14 C13 H13A 120.0
C15 C14 C13 118.8(4)
C15 C14 C16 120.1(4)
C13 C14 C16 121.0(5)
C14 C15 C26 122.0(4)
C14 C15 C19 120.0(4)
C26 C15 C19 118.0(4)
C17 C16 C14 119.8(5)
C17 C16 H16A 120.1
C14 C16 H16A 120.1
C16 C17 C18 123.0(5)
C16 C17 H17A 118.5
C18 C17 H17A 118.5
C20 C18 C17 123.6(5)
C20 C18 C19 117.6(6)
C17 C18 C19 118.7(5)
C23 C19 C18 120.6(4)
C23 C19 C15 121.1(4)
C18 C19 C15 118.3(5)
C21 C20 C18 121.0(5)
C21 C20 H20A 119.5
C18 C20 H20A 119.5
C22 C21 C20 121.4(5)
C22 C21 H21A 119.3
C20 C21 H21A 119.3
C21 C22 C23 119.7(6)
C21 C22 H22A 120.2
C23 C22 H22A 120.2
C22 C23 C19 119.6(5)
C22 C23 C24 121.9(5)
C19 C23 C24 118.5(4)
C25 C24 C23 121.9(5)
C25 C24 H24A 119.0
C23 C24 H24A 119.0
C24 C25 C26 121.4(4)
C24 C25 H25A 119.3
C26 C25 H25A 119.3
C11 C26 C25 124.2(4)
C11 C26 C15 116.7(4)
C25 C26 C15 119.1(4)

loop_
_geom_bond_atom_site_label_1
_geom_bond_atom_site_label_2
_geom_bond_distance
O1 C2 1.368(4)
O1 C1 1.412(5)
O2 C8 1.234(5)
C1 H1A 0.9600
C1 H1B 0.9600
C1 H1C 0.9600
C2 C7 1.359(5)
C2 C3 1.387(5)
C3 C4 1.397(5)
C3 H3A 0.9300
C4 C5 1.365(5)
C4 H4A 0.9300
C5 C6 1.420(5)
C5 C8 1.500(5)
C6 C7 1.376(5)
C6 H6A 0.9300
C7 H7A 0.9300
C8 C9 1.460(6)
C9 C10 1.326(5)
C9 H9A 0.9300
C10 C11 1.458(6)
C10 H10A 0.9300
C11 C12 1.375(6)
C11 C26 1.430(5)
C12 C13 1.371(6)
C12 H12A 0.9300
C13 C14 1.407(6)
C13 H13A 0.9300
C14 C15 1.385(6)
C14 C16 1.440(6)
C15 C26 1.438(5)
C15 C19 1.449(6)
C16 C17 1.332(6)
C16 H16A 0.9300
C17 C18 1.418(7)
C17 H17A 0.9300
C18 C20 1.393(7)
C18 C19 1.429(6)
C19 C23 1.405(6)
C20 C21 1.390(8)
C20 H20A 0.9300
C21 C22 1.373(7)
C21 H21A 0.9300
C22 C23 1.400(6)
C22 H22A 0.9300
C23 C24 1.430(6)
C24 C25 1.347(5)
C24 H24A 0.9300
C25 C26 1.431(6)
C25 H25A 0.9300

loop_
_geom_torsion_atom_site_label_1
_geom_torsion_atom_site_label_2
_geom_torsion_atom_site_label_3
_geom_torsion_atom_site_label_4
_geom_torsion
C1 O1 C2 C7 175.1(4)
C1 O1 C2 C3 -2.3(6)
C7 C2 C3 C4 -0.2(6)
O1 C2 C3 C4 177.1(4)
C2 C3 C4 C5 -0.3(7)
C3 C4 C5 C6 0.0(7)
C3 C4 C5 C8 -178.3(4)
C4 C5 C6 C7 0.8(6)
C8 C5 C6 C7 179.2(4)
O1 C2 C7 C6 -176.5(4)
C3 C2 C7 C6 1.0(6)
C5 C6 C7 C2 -1.3(6)
C4 C5 C8 O2 168.3(5)
C6 C5 C8 O2 -10.0(7)
C4 C5 C8 C9 -5.4(7)
C6 C5 C8 C9 176.4(4)
O2 C8 C9 C10 5.4(8)
C5 C8 C9 C10 178.9(4)
C8 C9 C10 C11 -176.8(4)
C9 C10 C11 C12 9.6(7)
C9 C10 C11 C26 -168.9(4)
C26 C11 C12 C13 -5.5(6)
C10 C11 C12 C13 176.0(4)
C11 C12 C13 C14 1.6(7)
C12 C13 C14 C15 1.2(6)
C12 C13 C14 C16 -178.7(4)
C13 C14 C15 C26 -0.1(6)
C16 C14 C15 C26 179.8(4)
C13 C14 C15 C19 178.0(4)
C16 C14 C15 C19 -2.2(6)
C15 C14 C16 C17 1.1(7)
C13 C14 C16 C17 -179.0(5)
C14 C16 C17 C18 -0.5(8)
C16 C17 C18 C20 179.9(5)
C16 C17 C18 C19 1.0(8)
C20 C18 C19 C23 -0.5(6)
C17 C18 C19 C23 178.5(4)
C20 C18 C19 C15 179.1(4)
C17 C18 C19 C15 -1.9(6)
C14 C15 C19 C23 -177.9(4)
C26 C15 C19 C23 0.2(6)
C14 C15 C19 C18 2.5(6)
C26 C15 C19 C18 -179.4(4)
C17 C18 C20 C21 -177.6(5)
C19 C18 C20 C21 1.4(8)
C18 C20 C21 C22 -1.5(9)
C20 C21 C22 C23 0.7(8)
C21 C22 C23 C19 0.2(7)
C21 C22 C23 C24 179.7(5)
C18 C19 C23 C22 -0.3(7)
C15 C19 C23 C22 -179.9(4)
C18 C19 C23 C24 -179.8(4)
C15 C19 C23 C24 0.6(6)
C22 C23 C24 C25 179.5(5)
C19 C23 C24 C25 -1.0(7)
C23 C24 C25 C26 0.5(7)
C12 C11 C26 C25 -174.7(4)
C10 C11 C26 C25 3.8(6)
C12 C11 C26 C15 6.3(6)
C10 C11 C26 C15 -175.2(4)
C24 C25 C26 C11 -178.6(4)
C24 C25 C26 C15 0.4(6)
C14 C15 C26 C11 -3.6(6)
C19 C15 C26 C11 178.3(4)
C14 C15 C26 C25 177.3(4)
C19 C15 C26 C25 -0.7(5)
